data_1503989
loop_
_publ_author_name
'Tang, Yuchen'
'Fettinger, James C.'
'Shaw, Jared T.'

_publ_section_title
;
 One-step synthesis of complex nitrogen heterocycles from imines and
 alkyl-substituted maleic anhydrides.
;
_journal_issue 17
_journal_name_full 'Organic letters'
_journal_page_first 3802
_journal_page_last 3805
_journal_paper_doi 10.1021/ol901018k
_journal_volume 11
_journal_year 2009
_chemical_formula_moiety 'C18 H21 N O5'
_chemical_formula_sum 'C18 H21 N O5'
_chemical_formula_weight 331.36
_chemical_name_systematic
; 
 ? 
;
_space_group_IT_number 61
_symmetry_cell_setting orthorhombic
_symmetry_space_group_name_Hall '-P 2ac 2ab'
_symmetry_space_group_name_H-M 'P b c a'
_atom_sites_solution_hydrogens geom
_atom_sites_solution_primary direct
_atom_sites_solution_secondary difmap
_audit_creation_method SHELXL-97
_cell_angle_alpha 90.00
_cell_angle_beta 90.00
_cell_angle_gamma 90.00
_cell_formula_units_Z 8
_cell_length_a 12.7255(6)
_cell_length_b 9.7373(5)
_cell_length_c 26.8842(13)
_cell_measurement_reflns_used 9834
_cell_measurement_temperature 90(2)
_cell_measurement_theta_max 27.48
_cell_measurement_theta_min 2.22
_cell_volume 3331.3(3)
_computing_cell_refinement 'SAINT (7.46A) (Bruker, 2006)'
_computing_data_collection 'SMART (Version 5.054) (Bruker, 2002)'
_computing_data_reduction 'SAINT (7.46A) (Bruker, 2006)'
_computing_molecular_graphics 'SHELXTL 5.1, XP (Sheldrick, 1994)'
_computing_publication_material SHELXL97
_computing_structure_refinement 'SHELXL-97 (Sheldrick, 2008)'
_computing_structure_solution 'SHELXS-97 (Sheldrick, 2008)'
_diffrn_ambient_temperature 90(2)
_diffrn_measured_fraction_theta_full 0.999
_diffrn_measured_fraction_theta_max 0.999
_diffrn_measurement_device_type 'Bruker SMART1000 CCD'
_diffrn_measurement_method '\w and \f'
_diffrn_radiation_monochromator graphite
_diffrn_radiation_source 'fine-focus sealed tube'
_diffrn_radiation_type MoK\a
_diffrn_radiation_wavelength 0.71073
_diffrn_reflns_av_R_equivalents 0.0178
_diffrn_reflns_av_sigmaI/netI 0.0103
_diffrn_reflns_limit_h_max 16
_diffrn_reflns_limit_h_min -16
_diffrn_reflns_limit_k_max 12
_diffrn_reflns_limit_k_min -12
_diffrn_reflns_limit_l_max 34
_diffrn_reflns_limit_l_min -34
_diffrn_reflns_number 28221
_diffrn_reflns_theta_full 27.52
_diffrn_reflns_theta_max 27.52
_diffrn_reflns_theta_min 1.51
_exptl_absorpt_coefficient_mu 0.097
_exptl_absorpt_correction_T_max 0.9770
_exptl_absorpt_correction_T_min 0.9536
_exptl_absorpt_correction_type multi-scan
_exptl_absorpt_process_details 'SADABS 2008/3 (Sheldrick, 2008)'
_exptl_crystal_colour Faint_Yellow
_exptl_crystal_density_diffrn 1.321
_exptl_crystal_density_meas 0
_exptl_crystal_description Irregular_Block
_exptl_crystal_F_000 1408
_exptl_crystal_size_max 0.50
_exptl_crystal_size_mid 0.49
_exptl_crystal_size_min 0.28
_refine_diff_density_max 0.331
_refine_diff_density_min -0.238
_refine_diff_density_rms 0.040
_refine_ls_extinction_method none
_refine_ls_goodness_of_fit_ref 1.031
_refine_ls_hydrogen_treatment mixed
_refine_ls_matrix_type full
_refine_ls_number_parameters 332
_refine_ls_number_reflns 3838
_refine_ls_number_restraints 12
_refine_ls_restrained_S_all 1.031
_refine_ls_R_factor_all 0.0386
_refine_ls_R_factor_gt 0.0356
_refine_ls_shift/su_max 0.001
_refine_ls_shift/su_mean 0.000
_refine_ls_structure_factor_coef Fsqd
_refine_ls_weighting_details 'calc w=1/[\s^2^(Fo^2^)+(0.0538P)^2^+1.1940P] where P=(Fo^2^+2Fc^2^)/3'
_refine_ls_weighting_scheme calc
_refine_ls_wR_factor_gt 0.0953
_refine_ls_wR_factor_ref 0.0988
_reflns_number_gt 3518
_reflns_number_total 3838
_reflns_threshold_expression >2sigma(I)
_cod_data_source_file ol901018k_si_007.cif
_cod_data_source_block jf1731fmi
_cod_depositor_comments
;
The following automatic conversions were performed:

'_symmetry_cell_setting' value 'Orthorhombic' changed to
'orthorhombic' according to
/home/saulius/struct/CIF-dictionaries/cif_core.dic dictionary named
'cif_core.dic' version 2.4.2 from
2011-04-26.

'_exptl_absorpt_correction_type' value 'Multi-scan'
changed to 'multi-scan' according to
/home/saulius/struct/CIF-dictionaries/cif_core.dic dictionary named
'cif_core.dic' version 2.4.2 from 2011-04-26.

Automatic conversion script
Id: cif_fix_values 1715 2011-07-08 13:25:40Z adriana 
;
_cod_database_code 1503989

loop_
_symmetry_equiv_pos_as_xyz
'x, y, z'
'-x+1/2, -y, z+1/2'
'-x, y+1/2, -z+1/2'
'x+1/2, -y+1/2, -z'
'-x, -y, -z'
'x-1/2, y, -z-1/2'
'x, -y-1/2, z-1/2'
'-x-1/2, y-1/2, z'

loop_
_atom_site_label
_atom_site_type_symbol
_atom_site_fract_x
_atom_site_fract_y
_atom_site_fract_z
_atom_site_U_iso_or_equiv
_atom_site_adp_type
_atom_site_occupancy
_atom_site_symmetry_multiplicity
_atom_site_calc_flag
_atom_site_refinement_flags
_atom_site_disorder_assembly
_atom_site_disorder_group
C1 C 0.48878(9) 0.20553(11) 0.30889(4) 0.0214(2) Uani 0.93 1 d PD A 1
C2 C 0.53660(10) 0.32963(11) 0.33378(4) 0.0209(2) Uani 0.93 1 d PD A 1
H2 H 0.5583(11) 0.4155(15) 0.3165(5) 0.025(3) Uiso 0.93 1 d P B 1
C1B C 0.5466(12) 0.1683(13) 0.3131(4) 0.0214(2) Uani 0.07 1 d PD A 2
C2B C 0.5863(13) 0.2986(14) 0.3376(4) 0.0209(2) Uani 0.07 1 d PD A 2
H2B H 0.6334 0.3630 0.3232 0.025 Uiso 0.07 1 calc PR A 2
C3 C 0.54348(8) 0.30746(10) 0.38299(4) 0.0207(2) Uani 1 1 d D . .
C4 C 0.58008(7) 0.39225(10) 0.42432(4) 0.0187(2) Uani 1 1 d . A .
C5 C 0.59555(8) 0.53443(10) 0.41780(4) 0.0196(2) Uani 1 1 d . . .
H5 H 0.5806(10) 0.5757(14) 0.3858(5) 0.024(3) Uiso 1 1 d . . .
C6 C 0.63130(8) 0.61348(10) 0.45689(4) 0.0195(2) Uani 1 1 d . A .
C7 C 0.65210(7) 0.55104(11) 0.50355(4) 0.0205(2) Uani 1 1 d . . .
O5 O 0.64838(6) 0.75208(8) 0.45492(3) 0.02382(17) Uani 1 1 d . . .
C8 C 0.63644(8) 0.41181(11) 0.50952(4) 0.0213(2) Uani 1 1 d . A .
H8 H 0.6498(10) 0.3708(14) 0.5417(5) 0.023(3) Uiso 1 1 d . . .
C9 C 0.60032(8) 0.33090(10) 0.47009(4) 0.0192(2) Uani 1 1 d . . .
O6 O 0.68751(6) 0.63790(8) 0.53976(3) 0.02504(18) Uani 1 1 d . A .
C10 C 0.58728(9) 0.17781(11) 0.47616(4) 0.0229(2) Uani 1 1 d . A .
H10A H 0.5759(12) 0.1562(15) 0.5117(5) 0.034(4) Uiso 1 1 d . . .
H10B H 0.6510(11) 0.1302(15) 0.4656(5) 0.029(3) Uiso 1 1 d . . .
C11 C 0.49528(8) 0.12334(10) 0.44579(4) 0.0207(2) Uani 1 1 d . . .
H11A H 0.4306(11) 0.1547(13) 0.4592(5) 0.021(3) Uiso 1 1 d . . .
H11B H 0.4949(10) 0.0243(14) 0.4450(5) 0.025(3) Uiso 1 1 d . . .
N11 N 0.50535(7) 0.17329(8) 0.39478(3) 0.01988(18) Uani 1 1 d . A .
C12 C 0.47229(8) 0.10778(11) 0.35348(4) 0.0222(2) Uani 1 1 d D . .
O12 O 0.43306(6) -0.00821(8) 0.35274(3) 0.02563(18) Uani 1 1 d . A .
C13 C 0.56067(10) 0.13132(11) 0.27072(4) 0.0239(2) Uani 0.93 1 d PD A 1
H13 H 0.5271(12) 0.0414(15) 0.2620(5) 0.030(4) Uiso 0.93 1 d P C 1
C14 C 0.56482(13) 0.21097(13) 0.22201(4) 0.0315(3) Uani 0.93 1 d PD A 1
O14 O 0.52958(16) 0.16827(18) 0.18380(5) 0.0796(8) Uani 0.93 1 d PD A 1
C15 C 0.66988(12) 0.10063(15) 0.29136(6) 0.0291(3) Uani 0.93 1 d PD A 1
H15A H 0.6659(12) 0.0501(16) 0.3225(6) 0.034(4) Uiso 0.93 1 d P D 1
H15B H 0.7089(13) 0.0449(17) 0.2679(6) 0.039(4) Uiso 0.93 1 d P E 1
H15C H 0.7092(13) 0.1852(18) 0.2986(6) 0.039(4) Uiso 0.93 1 d P F 1
O15 O 0.60889(8) 0.33361(9) 0.22592(3) 0.0270(2) Uani 0.93 1 d PD A 1
H15 H 0.600(3) 0.384(3) 0.1980(8) 0.065(6) Uiso 0.93 1 d P G 1
C16 C 0.38094(12) 0.23689(15) 0.28597(6) 0.0312(3) Uani 0.93 1 d PD A 1
H16A H 0.3328(15) 0.2711(19) 0.3116(7) 0.048(5) Uiso 0.93 1 d P H 1
H16B H 0.3503(13) 0.1526(18) 0.2725(6) 0.039(4) Uiso 0.93 1 d P I 1
H16C H 0.3873(14) 0.3018(18) 0.2573(7) 0.045(5) Uiso 0.93 1 d P J 1
C13B C 0.4607(11) 0.1855(14) 0.2739(5) 0.026(3) Uani 0.07 1 d PD A 2
H13B H 0.4289 0.0928 0.2686 0.031 Uiso 0.07 1 calc PR A 2
C14B C 0.5041(16) 0.2326(16) 0.2236(5) 0.0315(3) Uani 0.07 1 d PD A 2
O14B O 0.475(3) 0.182(3) 0.1874(7) 0.0796(8) Uani 0.07 1 d PD A 2
C15B C 0.3706(18) 0.282(2) 0.2904(9) 0.0312(3) Uani 0.07 1 d PD A 2
H15D H 0.3540 0.3462 0.2633 0.047 Uiso 0.07 1 calc PR A 2
H15E H 0.3925 0.3340 0.3198 0.047 Uiso 0.07 1 calc PR A 2
H15F H 0.3081 0.2276 0.2983 0.047 Uiso 0.07 1 calc PR A 2
O15B O 0.5625(11) 0.3438(13) 0.2283(5) 0.0270(2) Uani 0.07 1 d PD A 2
H15G H 0.5834 0.3693 0.2001 0.040 Uiso 0.07 1 calc PR A 2
C16B C 0.6357(16) 0.083(3) 0.2948(9) 0.0291(3) Uani 0.07 1 d PD A 2
H16D H 0.6979 0.1410 0.2904 0.044 Uiso 0.07 1 calc PR A 2
H16E H 0.6166 0.0409 0.2630 0.044 Uiso 0.07 1 calc PR A 2
H16F H 0.6510 0.0107 0.3192 0.044 Uiso 0.07 1 calc PR A 2
C17 C 0.64915(10) 0.81285(11) 0.40670(4) 0.0264(2) Uani 1 1 d . A .
H17A H 0.5800(12) 0.8117(15) 0.3929(5) 0.031(4) Uiso 1 1 d . . .
H17B H 0.6995(12) 0.7660(15) 0.3850(5) 0.032(3) Uiso 1 1 d . . .
H17C H 0.6723(12) 0.9066(16) 0.4110(5) 0.035(4) Uiso 1 1 d . . .
C18 C 0.71827(10) 0.57648(14) 0.58577(4) 0.0319(3) Uani 1 1 d . . .
H18A H 0.7480(13) 0.6530(16) 0.6047(5) 0.037(4) Uiso 1 1 d . . .
H18B H 0.6592(12) 0.5351(15) 0.6028(5) 0.031(3) Uiso 1 1 d . . .
H18C H 0.7725(12) 0.5064(16) 0.5811(5) 0.035(4) Uiso 1 1 d . . .

loop_
_atom_site_aniso_label
_atom_site_aniso_U_11
_atom_site_aniso_U_22
_atom_site_aniso_U_33
_atom_site_aniso_U_23
_atom_site_aniso_U_13
_atom_site_aniso_U_12
C1 0.0259(6) 0.0199(5) 0.0183(5) -0.0004(4) -0.0027(4) -0.0001(4)
C2 0.0259(6) 0.0174(5) 0.0195(5) -0.0006(4) -0.0024(4) -0.0003(4)
C1B 0.0259(6) 0.0199(5) 0.0183(5) -0.0004(4) -0.0027(4) -0.0001(4)
C2B 0.0259(6) 0.0174(5) 0.0195(5) -0.0006(4) -0.0024(4) -0.0003(4)
C3 0.0231(5) 0.0178(4) 0.0211(5) 0.0000(4) 0.0010(4) -0.0017(4)
C4 0.0182(4) 0.0201(5) 0.0178(4) -0.0011(3) 0.0013(3) -0.0009(3)
C5 0.0205(4) 0.0205(5) 0.0178(4) 0.0005(4) 0.0006(4) -0.0005(4)
C6 0.0171(4) 0.0199(5) 0.0215(5) -0.0017(4) 0.0018(3) -0.0005(4)
C7 0.0160(4) 0.0268(5) 0.0188(4) -0.0049(4) 0.0000(3) 0.0006(4)
O5 0.0279(4) 0.0194(4) 0.0241(4) -0.0036(3) 0.0000(3) -0.0026(3)
C8 0.0186(4) 0.0270(5) 0.0181(4) 0.0011(4) -0.0012(4) 0.0013(4)
C9 0.0171(4) 0.0211(5) 0.0194(5) 0.0009(4) 0.0011(3) 0.0001(3)
O6 0.0252(4) 0.0292(4) 0.0207(4) -0.0063(3) -0.0043(3) -0.0003(3)
C10 0.0252(5) 0.0211(5) 0.0223(5) 0.0044(4) -0.0028(4) -0.0009(4)
C11 0.0231(5) 0.0201(5) 0.0190(5) 0.0021(4) 0.0021(4) -0.0020(4)
N11 0.0234(4) 0.0185(4) 0.0178(4) -0.0003(3) 0.0021(3) -0.0026(3)
C12 0.0245(5) 0.0221(5) 0.0200(5) -0.0022(4) 0.0037(4) -0.0022(4)
O12 0.0314(4) 0.0222(4) 0.0233(4) -0.0042(3) 0.0055(3) -0.0069(3)
C13 0.0353(6) 0.0194(5) 0.0171(5) 0.0005(4) 0.0032(4) -0.0024(4)
C14 0.0513(8) 0.0231(6) 0.0202(6) 0.0012(4) 0.0015(5) -0.0038(6)
O14 0.171(2) 0.0443(7) 0.0235(5) 0.0061(5) -0.0251(9) -0.0464(12)
C15 0.0300(7) 0.0310(7) 0.0265(6) 0.0038(5) 0.0088(6) 0.0034(6)
O15 0.0362(5) 0.0237(4) 0.0211(4) 0.0047(3) 0.0014(4) -0.0015(4)
C16 0.0313(7) 0.0299(8) 0.0323(7) -0.0018(6) -0.0122(5) 0.0019(6)
C13B 0.032(8) 0.021(7) 0.025(8) 0.000(6) -0.012(6) -0.008(6)
C14B 0.0513(8) 0.0231(6) 0.0202(6) 0.0012(4) 0.0015(5) -0.0038(6)
O14B 0.171(2) 0.0443(7) 0.0235(5) 0.0061(5) -0.0251(9) -0.0464(12)
C15B 0.0313(7) 0.0299(8) 0.0323(7) -0.0018(6) -0.0122(5) 0.0019(6)
O15B 0.0362(5) 0.0237(4) 0.0211(4) 0.0047(3) 0.0014(4) -0.0015(4)
C16B 0.0300(7) 0.0310(7) 0.0265(6) 0.0038(5) 0.0088(6) 0.0034(6)
C17 0.0326(6) 0.0188(5) 0.0279(5) 0.0000(4) -0.0011(4) -0.0008(4)
C18 0.0318(6) 0.0417(6) 0.0223(5) -0.0068(5) -0.0089(4) 0.0042(5)

loop_
_atom_type_symbol
_atom_type_description
_atom_type_scat_dispersion_real
_atom_type_scat_dispersion_imag
_atom_type_scat_source
C C 0.0033 0.0016 'International Tables Vol C Tables 4.2.6.8 and 6.1.1.4'
H H 0.0000 0.0000 'International Tables Vol C Tables 4.2.6.8 and 6.1.1.4'
N N 0.0061 0.0033 'International Tables Vol C Tables 4.2.6.8 and 6.1.1.4'
O O 0.0106 0.0060 'International Tables Vol C Tables 4.2.6.8 and 6.1.1.4'

loop_
_geom_angle_atom_site_label_1
_geom_angle_atom_site_label_2
_geom_angle_atom_site_label_3
_geom_angle
C2 C1 C16 112.28(10)
C2 C1 C12 101.78(8)
C16 C1 C12 108.22(10)
C2 C1 C13 115.33(10)
C16 C1 C13 110.73(10)
C12 C1 C13 107.82(9)
C3 C2 C1 109.52(9)
C3 C2 H2 125.2(8)
C1 C2 H2 125.2(8)
C16B C1B C2B 110.9(14)
C16B C1B C13B 112.3(13)
C2B C1B C13B 116.5(13)
C16B C1B C12 118.7(13)
C2B C1B C12 102.4(8)
C13B C1B C12 95.1(9)
C3 C2B C1B 108.4(9)
C3 C2B H2 103.1(11)
C1B C2B H2 116.4(13)
C3 C2B H2B 125.8
C1B C2B H2B 125.8
C2B C3 N11 106.3(5)
C2 C3 N11 110.07(9)
C2B C3 C4 126.9(6)
C2 C3 C4 132.78(9)
N11 C3 C4 117.15(9)
C9 C4 C5 120.38(9)
C9 C4 C3 119.27(9)
C5 C4 C3 120.35(9)
C6 C5 C4 119.95(9)
C6 C5 H5 120.6(8)
C4 C5 H5 119.4(8)
O5 C6 C5 124.98(9)
O5 C6 C7 115.30(9)
C5 C6 C7 119.72(9)
O6 C7 C8 124.98(9)
O6 C7 C6 115.23(9)
C8 C7 C6 119.80(9)
C6 O5 C17 116.48(8)
C7 C8 C9 120.86(9)
C7 C8 H8 118.9(8)
C9 C8 H8 120.2(8)
C4 C9 C8 119.29(9)
C4 C9 C10 119.96(9)
C8 C9 C10 120.71(9)
C7 O6 C18 116.63(9)
C9 C10 C11 111.76(8)
C9 C10 H10A 109.3(9)
C11 C10 H10A 109.4(9)
C9 C10 H10B 110.3(9)
C11 C10 H10B 108.5(8)
H10A C10 H10B 107.5(12)
N11 C11 C10 108.66(8)
N11 C11 H11A 108.9(8)
C10 C11 H11A 110.6(8)
N11 C11 H11B 108.2(8)
C10 C11 H11B 111.4(8)
H11A C11 H11B 109.0(11)
C12 N11 C3 110.85(8)
C12 N11 C11 126.05(8)
C3 N11 C11 122.84(8)
O12 C12 N11 124.91(9)
O12 C12 C1 127.29(9)
N11 C12 C1 107.77(9)
O12 C12 C1B 125.5(4)
N11 C12 C1B 101.9(5)
C14 C13 C15 112.39(11)
C14 C13 C1 110.59(10)
C15 C13 C1 112.79(10)
C14 C13 H13 104.9(8)
C15 C13 H13 107.6(9)
C1 C13 H13 108.1(9)
O14 C14 O15 122.75(13)
O14 C14 C13 123.29(13)
O15 C14 C13 113.94(10)
C13 C15 H15A 111.4(9)
C13 C15 H15B 109.9(10)
H15A C15 H15B 107.6(13)
C13 C15 H15C 111.8(10)
H15A C15 H15C 106.2(13)
H15B C15 H15C 109.7(14)
C14 O15 H15 112.0(14)
C1 C16 H16A 110.2(11)
C1 C16 H16B 109.8(10)
H16A C16 H16B 107.2(15)
C1 C16 H16C 111.2(11)
H16A C16 H16C 112.1(15)
H16B C16 H16C 106.2(14)
C1B C13B C14B 112.6(12)
C1B C13B C15B 113.5(14)
C14B C13B C15B 109.7(14)
C1B C13B H13B 106.8
C14B C13B H13B 106.8
C15B C13B H13B 106.8
O14B C14B O15B 127.8(17)
O14B C14B C13B 120.2(17)
O15B C14B C13B 111.3(11)
C13B C15B H15D 109.5
H15D C15B H15E 109.5
C13B C15B H15F 109.5
H15D C15B H15F 109.5
H15E C15B H15F 109.5
C14B O15B H15 120.2(18)
C14B O15B H15G 109.5
C1B C16B H16D 109.5
C1B C16B H16E 109.5
H16D C16B H16E 109.5
C1B C16B H16F 109.5
H16D C16B H16F 109.5
H16E C16B H16F 109.5
O5 C17 H17A 110.1(9)
O5 C17 H17B 110.7(8)
H17A C17 H17B 111.5(12)
O5 C17 H17C 106.5(9)
H17A C17 H17C 109.8(12)
H17B C17 H17C 108.2(12)
O6 C18 H18A 103.7(9)
O6 C18 H18B 111.8(8)
H18A C18 H18B 111.9(12)
O6 C18 H18C 111.9(9)
H18A C18 H18C 109.0(13)
H18B C18 H18C 108.6(12)

loop_
_geom_bond_atom_site_label_1
_geom_bond_atom_site_label_2
_geom_bond_distance
C1 C2 1.5093(15)
C1 C16 1.5349(18)
C1 C12 1.5449(14)
C1 C13 1.5532(16)
C2 C3 1.3432(15)
C2 H2 0.995(15)
C1B C16B 1.49(3)
C1B C2B 1.516(9)
C1B C13B 1.53(2)
C1B C12 1.557(9)
C2B C3 1.339(9)
C2B H2B 0.9500
C3 N11 1.4292(12)
C3 C4 1.4605(13)
C4 C9 1.3918(13)
C4 C5 1.4093(13)
C5 C6 1.3798(14)
C5 H5 0.968(13)
C6 O5 1.3680(12)
C6 C7 1.4190(14)
C7 O6 1.3660(12)
C7 C8 1.3797(15)
O5 C17 1.4250(13)
C8 C9 1.3985(14)
C8 H8 0.968(13)
C9 C10 1.5088(14)
O6 C18 1.4287(14)
C10 C11 1.5227(14)
C10 H10A 0.990(15)
C10 H10B 0.977(15)
C11 N11 1.4608(12)
C11 H11A 0.948(13)
C11 H11B 0.965(14)
N11 C12 1.3478(13)
C12 O12 1.2350(13)
C13 C14 1.5229(15)
C13 C15 1.5259(19)
C13 H13 1.003(15)
C14 O14 1.1956(17)
C14 O15 1.3236(15)
C15 H15A 0.972(16)
C15 H15B 0.968(17)
C15 H15C 0.983(18)
O15 H15 0.90(3)
C16 H16A 0.981(19)
C16 H16B 0.978(18)
C16 H16C 0.999(18)
C13B C14B 1.530(14)
C13B C15B 1.549(17)
C13B H13B 1.0000
C14B O14B 1.153(16)
C14B O15B 1.320(15)
C15B H15D 0.9800
C15B H15E 0.9800
C15B H15F 0.9800
O15B H15 1.02(3)
O15B H15G 0.8400
C16B H16D 0.9800
C16B H16E 0.9800
C16B H16F 0.9800
C17 H17A 0.956(15)
C17 H17B 0.979(15)
C17 H17C 0.966(16)
C18 H18A 0.978(16)
C18 H18B 0.968(15)
C18 H18C 0.979(16)

loop_
_geom_hbond_atom_site_label_D
_geom_hbond_atom_site_label_H
_geom_hbond_atom_site_label_A
_geom_hbond_distance_DH
_geom_hbond_distance_HA
_geom_hbond_distance_DA
_geom_hbond_angle_DHA
_geom_hbond_site_symmetry_A
O15 H15 O12 0.90(3) 1.77(3) 2.6701(12) 172(4) 3_655
O15B H15G O12 0.84 1.87 2.613(13) 147.1 3_655
